data_4317239
loop_
_publ_author_name
'Brandon Kilduff'
'Dmitry Pogozhev'
'St\'ephane A. Baudron'
'Mir Wais Hosseini'

_publ_contact_author
; Prof Mir Wais Hosseini
  Laboratoire de Chimie de Coordination Organique, 
  UMR CNRS 7140, Universit\'e de Strasbourg,
  CS 90032
  F-67081 Strasbourg Cedex, France 
;
_publ_contact_author_email hosseini@unistra.fr
_publ_contact_author_fax '33 3 68 85 13 23'
_publ_contact_author_phone '33 3 68 85 13 25'
_publ_section_title
;
 Heterometallic Architectures Based on the Combination of Heteroleptic
 Copper and Cobalt Complexes with Silver Salts
;
_journal_name_full 'Inorganic Chemistry'
_journal_page_first 11231
_journal_page_last 11239
_journal_paper_doi 10.1021/ic1019235
_journal_volume 49
_journal_year 2010
_chemical_formula_moiety 'C20 H16 Cu N4 O2'
_chemical_formula_sum 'C20 H16 Cu N4 O2'
_chemical_formula_weight 407.92
_chemical_name_systematic
;
 ?
;
_space_group_IT_number 15
_symmetry_cell_setting monoclinic
_symmetry_space_group_name_Hall '-C 2yc'
_symmetry_space_group_name_H-M 'C 1 2/c 1'
_atom_sites_solution_hydrogens geom
_atom_sites_solution_primary direct
_atom_sites_solution_secondary difmap
_audit_creation_method SHELXL-97
_cell_angle_alpha 90.00
_cell_angle_beta 108.2100(10)
_cell_angle_gamma 90.00
_cell_formula_units_Z 8
_cell_length_a 22.1808(8)
_cell_length_b 11.7623(5)
_cell_length_c 15.1987(6)
_cell_measurement_reflns_used 4046
_cell_measurement_temperature 173(2)
_cell_measurement_theta_max 27.50
_cell_measurement_theta_min 2.60
_cell_volume 3766.7(3)
_computing_cell_refinement 'Bruker SAINT'
_computing_data_collection 'Bruker APEX2'
_computing_data_reduction 'Bruker SAINT'
_computing_molecular_graphics 'Bruker SHELXTL'
_computing_publication_material 'Bruker SHELXTL'
_computing_structure_refinement 'SHELXL-97 (Sheldrick, 2008)'
_computing_structure_solution 'SHELXS-97 (Sheldrick, 2008)'
_diffrn_ambient_temperature 173(2)
_diffrn_measured_fraction_theta_full 0.997
_diffrn_measured_fraction_theta_max 0.997
_diffrn_measurement_device_type 'Bruker APEX-II CCD'
_diffrn_measurement_method '\f and \w scans'
_diffrn_radiation_monochromator graphite
_diffrn_radiation_source 'fine-focus sealed tube'
_diffrn_radiation_type MoK\a
_diffrn_radiation_wavelength 0.71073
_diffrn_reflns_av_R_equivalents 0.0353
_diffrn_reflns_av_sigmaI/netI 0.0475
_diffrn_reflns_limit_h_max 28
_diffrn_reflns_limit_h_min -18
_diffrn_reflns_limit_k_max 13
_diffrn_reflns_limit_k_min -15
_diffrn_reflns_limit_l_max 19
_diffrn_reflns_limit_l_min -18
_diffrn_reflns_number 12133
_diffrn_reflns_theta_full 27.50
_diffrn_reflns_theta_max 27.50
_diffrn_reflns_theta_min 2.60
_exptl_absorpt_coefficient_mu 1.182
_exptl_absorpt_correction_T_max 0.9114
_exptl_absorpt_correction_T_min 0.8712
_exptl_absorpt_correction_type multi-scan
_exptl_absorpt_process_details sadabs
_exptl_crystal_colour red-green
_exptl_crystal_density_diffrn 1.439
_exptl_crystal_density_meas ?
_exptl_crystal_density_method 'not measured'
_exptl_crystal_description prism
_exptl_crystal_F_000 1672
_exptl_crystal_size_max 0.12
_exptl_crystal_size_mid 0.09
_exptl_crystal_size_min 0.08
_refine_diff_density_max 0.399
_refine_diff_density_min -0.316
_refine_diff_density_rms 0.067
_refine_ls_extinction_method none
_refine_ls_goodness_of_fit_ref 1.086
_refine_ls_hydrogen_treatment constr
_refine_ls_matrix_type full
_refine_ls_number_parameters 246
_refine_ls_number_reflns 4314
_refine_ls_number_restraints 0
_refine_ls_restrained_S_all 1.086
_refine_ls_R_factor_all 0.0539
_refine_ls_R_factor_gt 0.0424
_refine_ls_shift/su_max 0.001
_refine_ls_shift/su_mean 0.000
_refine_ls_structure_factor_coef Fsqd
_refine_ls_weighting_details 'calc w=1/[\s^2^(Fo^2^)+(0.0317P)^2^+4.5721P] where P=(Fo^2^+2Fc^2^)/3'
_refine_ls_weighting_scheme calc
_refine_ls_wR_factor_gt 0.0921
_refine_ls_wR_factor_ref 0.0977
_reflns_number_gt 3595
_reflns_number_total 4314
_reflns_threshold_expression >2sigma(I)
_cod_data_source_file ic1019235_si_001_02.cif
_cod_data_source_block compound4
_cod_depositor_comments
;
The following automatic conversions were performed:

'_symmetry_cell_setting' value 'Monoclinic' changed to 'monoclinic'
according to the built-in table from CIF Core dictionary named
'cif_core.dic' version 2.4.1 from 2010-06-29.

Automatic conversion script
Id: cif_fix_values 1646 2011-03-28 12:23:43Z adriana 

The following automatic conversions were performed:

'_exptl_crystal_density_meas' value 'not measured' was changed to '?'
- the value is perceived as not measured.

Automatic conversion script
Id: cif_fix_values 3008 2015-01-20 13:52:24Z robertas 
;
_cod_original_sg_symbol_H-M 'C 1 2/c 1 '
_cod_database_code 4317239

loop_
_symmetry_equiv_pos_as_xyz
'x, y, z'
'-x, y, -z+1/2'
'x+1/2, y+1/2, z'
'-x+1/2, y+1/2, -z+1/2'
'-x, -y, -z'
'x, -y, z-1/2'
'-x+1/2, -y+1/2, -z'
'x+1/2, -y+1/2, z-1/2'

loop_
_atom_site_label
_atom_site_type_symbol
_atom_site_fract_x
_atom_site_fract_y
_atom_site_fract_z
_atom_site_U_iso_or_equiv
_atom_site_adp_type
_atom_site_occupancy
_atom_site_symmetry_multiplicity
_atom_site_calc_flag
_atom_site_refinement_flags
_atom_site_disorder_assembly
_atom_site_disorder_group
C1 C 0.44399(12) -0.0799(2) 0.31426(18) 0.0295(6) Uani 1 1 d . . .
H1 H 0.4842 -0.0502 0.3223 0.035 Uiso 1 1 calc R . .
C2 C 0.41670(13) -0.1679(3) 0.25253(19) 0.0339(6) Uani 1 1 d . . .
H2 H 0.4350 -0.2060 0.2137 0.041 Uiso 1 1 calc R . .
C3 C 0.35788(12) -0.1866(2) 0.26063(18) 0.0308(6) Uani 1 1 d . . .
H3 H 0.3283 -0.2399 0.2281 0.037 Uiso 1 1 calc R . .
C4 C 0.35041(11) -0.1097(2) 0.32761(17) 0.0237(5) Uani 1 1 d . . .
C5 C 0.29630(11) -0.0928(2) 0.35537(17) 0.0245(5) Uani 1 1 d . . .
C6 C 0.28991(12) -0.0142(2) 0.41939(18) 0.0271(6) Uani 1 1 d . . .
C7 C 0.23760(13) 0.0002(3) 0.4543(2) 0.0376(7) Uani 1 1 d . . .
H7 H 0.2000 -0.0411 0.4368 0.045 Uiso 1 1 calc R . .
C8 C 0.25303(15) 0.0853(3) 0.5175(2) 0.0495(9) Uani 1 1 d . . .
H8 H 0.2283 0.1131 0.5521 0.059 Uiso 1 1 calc R . .
C9 C 0.31374(14) 0.1234(3) 0.5205(2) 0.0398(7) Uani 1 1 d . . .
H9 H 0.3352 0.1825 0.5580 0.048 Uiso 1 1 calc R . .
C10 C 0.23943(11) -0.1623(2) 0.30522(17) 0.0252(5) Uani 1 1 d . . .
C11 C 0.23486(12) -0.2771(2) 0.32010(17) 0.0287(6) Uani 1 1 d . . .
H11 H 0.2659 -0.3139 0.3672 0.034 Uiso 1 1 calc R . .
C12 C 0.18348(12) -0.3368(2) 0.26398(18) 0.0289(6) Uani 1 1 d . . .
H12 H 0.1806 -0.4139 0.2753 0.035 Uiso 1 1 calc R . .
C13 C 0.14158(12) -0.1783(3) 0.18266(19) 0.0339(7) Uani 1 1 d . . .
H13 H 0.1095 -0.1434 0.1359 0.041 Uiso 1 1 calc R . .
C14 C 0.19064(13) -0.1113(2) 0.23608(19) 0.0330(6) Uani 1 1 d . . .
H14 H 0.1909 -0.0334 0.2258 0.040 Uiso 1 1 calc R . .
C15 C 0.59536(13) 0.1904(3) 0.4122(2) 0.0404(7) Uani 1 1 d . . .
H15A H 0.5999 0.1154 0.3901 0.061 Uiso 1 1 calc R . .
H15B H 0.6330 0.2101 0.4615 0.061 Uiso 1 1 calc R . .
H15C H 0.5891 0.2440 0.3624 0.061 Uiso 1 1 calc R . .
C16 C 0.53930(11) 0.1932(2) 0.44717(18) 0.0287(6) Uani 1 1 d . . .
C17 C 0.53245(12) 0.2822(2) 0.50620(17) 0.0282(6) Uani 1 1 d . . .
C18 C 0.48084(12) 0.2904(2) 0.54212(17) 0.0266(6) Uani 1 1 d . . .
C19 C 0.47914(14) 0.3860(2) 0.6066(2) 0.0367(7) Uani 1 1 d . . .
H19A H 0.4379 0.3894 0.6146 0.055 Uiso 1 1 calc R . .
H19B H 0.4878 0.4565 0.5810 0.055 Uiso 1 1 calc R . .
H19C H 0.5106 0.3733 0.6656 0.055 Uiso 1 1 calc R . .
C20 C 0.58214(13) 0.3646(2) 0.5356(2) 0.0331(6) Uani 1 1 d . . .
N1 N 0.40521(9) -0.04417(18) 0.36000(14) 0.0231(4) Uani 1 1 d . . .
N2 N 0.33693(10) 0.06498(19) 0.46339(14) 0.0271(5) Uani 1 1 d . . .
N3 N 0.13765(10) -0.2899(2) 0.19433(15) 0.0281(5) Uani 1 1 d . . .
N4 N 0.62186(12) 0.4310(2) 0.55898(19) 0.0457(7) Uani 1 1 d . . .
O1 O 0.50015(8) 0.11360(17) 0.42088(13) 0.0318(4) Uani 1 1 d . . .
O2 O 0.43473(8) 0.22259(16) 0.52225(12) 0.0293(4) Uani 1 1 d . . .
Cu1 Cu 0.415785(13) 0.09430(3) 0.43448(2) 0.02376(11) Uani 1 1 d . . .

loop_
_atom_site_aniso_label
_atom_site_aniso_U_11
_atom_site_aniso_U_22
_atom_site_aniso_U_33
_atom_site_aniso_U_23
_atom_site_aniso_U_13
_atom_site_aniso_U_12
C1 0.0235(12) 0.0319(16) 0.0324(14) -0.0012(12) 0.0075(10) 0.0019(11)
C2 0.0315(14) 0.0366(17) 0.0357(15) -0.0095(13) 0.0134(12) 0.0024(12)
C3 0.0297(13) 0.0301(16) 0.0308(14) -0.0064(12) 0.0067(11) -0.0023(12)
C4 0.0228(11) 0.0207(13) 0.0241(12) 0.0011(10) 0.0026(9) -0.0002(10)
C5 0.0229(12) 0.0224(14) 0.0257(12) 0.0011(10) 0.0039(10) -0.0021(10)
C6 0.0237(12) 0.0277(15) 0.0292(13) -0.0028(11) 0.0071(10) -0.0042(11)
C7 0.0285(14) 0.0455(19) 0.0419(17) -0.0124(14) 0.0157(12) -0.0111(13)
C8 0.0392(17) 0.066(2) 0.054(2) -0.0243(18) 0.0292(15) -0.0132(16)
C9 0.0370(15) 0.047(2) 0.0396(16) -0.0184(14) 0.0179(13) -0.0117(14)
C10 0.0227(12) 0.0275(15) 0.0248(12) -0.0024(11) 0.0069(10) -0.0034(11)
C11 0.0271(13) 0.0280(15) 0.0272(13) 0.0010(11) 0.0031(10) -0.0001(11)
C12 0.0321(13) 0.0233(14) 0.0306(14) -0.0003(11) 0.0089(11) -0.0027(11)
C13 0.0253(13) 0.0332(17) 0.0360(15) -0.0003(12) -0.0010(11) 0.0023(12)
C14 0.0311(14) 0.0247(15) 0.0363(15) 0.0011(12) 0.0008(11) -0.0021(12)
C15 0.0293(14) 0.047(2) 0.0469(17) -0.0031(15) 0.0152(13) -0.0040(14)
C16 0.0212(12) 0.0318(16) 0.0294(13) 0.0026(11) 0.0028(10) -0.0016(11)
C17 0.0247(12) 0.0268(15) 0.0281(13) 0.0017(11) 0.0011(10) -0.0056(11)
C18 0.0288(13) 0.0240(14) 0.0218(12) 0.0022(10) 0.0004(10) -0.0014(11)
C19 0.0426(16) 0.0297(17) 0.0345(15) -0.0029(12) 0.0075(12) -0.0054(13)
C20 0.0297(14) 0.0281(16) 0.0380(15) 0.0041(12) 0.0055(12) 0.0004(12)
N1 0.0196(10) 0.0237(12) 0.0247(10) -0.0010(9) 0.0049(8) -0.0005(8)
N2 0.0242(10) 0.0305(13) 0.0268(11) -0.0065(9) 0.0082(9) -0.0041(9)
N3 0.0263(11) 0.0257(13) 0.0301(12) -0.0036(9) 0.0059(9) -0.0046(9)
N4 0.0355(14) 0.0373(16) 0.0604(18) -0.0046(13) 0.0093(12) -0.0095(12)
O1 0.0224(9) 0.0362(12) 0.0360(10) -0.0097(9) 0.0081(8) -0.0054(8)
O2 0.0262(9) 0.0323(11) 0.0296(9) -0.0052(8) 0.0089(7) -0.0060(8)
Cu1 0.01978(15) 0.02553(19) 0.02463(17) -0.00400(13) 0.00500(11) -0.00288(13)

loop_
_atom_type_symbol
_atom_type_description
_atom_type_scat_dispersion_real
_atom_type_scat_dispersion_imag
_atom_type_scat_source
C C 0.0030 0.0020 'International Tables Vol C Tables 4.2.6.8 and 6.1.1.4'
H H 0.0000 0.0000 'International Tables Vol C Tables 4.2.6.8 and 6.1.1.4'
N N 0.0060 0.0030 'International Tables Vol C Tables 4.2.6.8 and 6.1.1.4'
O O 0.0110 0.0060 'International Tables Vol C Tables 4.2.6.8 and 6.1.1.4'
Cu Cu 0.3200 1.2650 'International Tables Vol C Tables 4.2.6.8 and 6.1.1.4'

loop_
_geom_angle_atom_site_label_1
_geom_angle_atom_site_label_2
_geom_angle_atom_site_label_3
_geom_angle
_geom_angle_site_symmetry_1
_geom_angle_site_symmetry_3
_geom_angle_publ_flag
N1 C1 C2 111.6(2) . . ?
N1 C1 H1 124.2 . . ?
C2 C1 H1 124.2 . . ?
C3 C2 C1 106.5(2) . . ?
C3 C2 H2 126.8 . . ?
C1 C2 H2 126.8 . . ?
C2 C3 C4 107.0(2) . . ?
C2 C3 H3 126.5 . . ?
C4 C3 H3 126.5 . . ?
N1 C4 C5 123.3(2) . . ?
N1 C4 C3 108.9(2) . . ?
C5 C4 C3 127.7(2) . . ?
C6 C5 C4 126.3(2) . . ?
C6 C5 C10 118.0(2) . . ?
C4 C5 C10 115.6(2) . . ?
C5 C6 N2 123.7(2) . . ?
C5 C6 C7 127.9(2) . . ?
N2 C6 C7 108.3(2) . . ?
C8 C7 C6 107.2(2) . . ?
C8 C7 H7 126.4 . . ?
C6 C7 H7 126.4 . . ?
C7 C8 C9 106.6(3) . . ?
C7 C8 H8 126.7 . . ?
C9 C8 H8 126.7 . . ?
N2 C9 C8 112.1(3) . . ?
N2 C9 H9 123.9 . . ?
C8 C9 H9 123.9 . . ?
C11 C10 C14 117.9(2) . . ?
C11 C10 C5 123.1(2) . . ?
C14 C10 C5 118.9(2) . . ?
C10 C11 C12 119.0(2) . . ?
C10 C11 H11 120.5 . . ?
C12 C11 H11 120.5 . . ?
N3 C12 C11 123.8(3) . . ?
N3 C12 H12 118.1 . . ?
C11 C12 H12 118.1 . . ?
N3 C13 C14 123.8(2) . . ?
N3 C13 H13 118.1 . . ?
C14 C13 H13 118.1 . . ?
C13 C14 C10 118.8(3) . . ?
C13 C14 H14 120.6 . . ?
C10 C14 H14 120.6 . . ?
C16 C15 H15A 109.5 . . ?
C16 C15 H15B 109.5 . . ?
H15A C15 H15B 109.5 . . ?
C16 C15 H15C 109.5 . . ?
H15A C15 H15C 109.5 . . ?
H15B C15 H15C 109.5 . . ?
O1 C16 C17 123.5(2) . . ?
O1 C16 C15 116.1(3) . . ?
C17 C16 C15 120.4(2) . . ?
C16 C17 C18 123.6(2) . . ?
C16 C17 C20 118.3(2) . . ?
C18 C17 C20 118.0(3) . . ?
O2 C18 C17 123.9(2) . . ?
O2 C18 C19 116.6(2) . . ?
C17 C18 C19 119.4(2) . . ?
C18 C19 H19A 109.5 . . ?
C18 C19 H19B 109.5 . . ?
H19A C19 H19B 109.5 . . ?
C18 C19 H19C 109.5 . . ?
H19A C19 H19C 109.5 . . ?
H19B C19 H19C 109.5 . . ?
N4 C20 C17 179.8(4) . . ?
C1 N1 C4 106.0(2) . . ?
C1 N1 Cu1 125.81(18) . . ?
C4 N1 Cu1 126.81(17) . . ?
C9 N2 C6 105.8(2) . . ?
C9 N2 Cu1 127.51(19) . . ?
C6 N2 Cu1 126.31(17) . . ?
C13 N3 C12 116.6(2) . . ?
C13 N3 Cu1 119.50(18) . 4_545 ?
C12 N3 Cu1 118.43(18) . 4_545 ?
C16 O1 Cu1 129.92(18) . . ?
C18 O2 Cu1 129.34(17) . . ?
N1 Cu1 O1 88.92(8) . . ?
N1 Cu1 N2 91.67(9) . . ?
O1 Cu1 N2 172.53(9) . . ?
N1 Cu1 O2 172.50(8) . . ?
O1 Cu1 O2 88.51(7) . . ?
N2 Cu1 O2 89.97(8) . . ?
N1 Cu1 N3 93.55(8) . 4 ?
O1 Cu1 N3 95.37(8) . 4 ?
N2 Cu1 N3 92.02(8) . 4 ?
O2 Cu1 N3 93.70(8) . 4 ?

loop_
_geom_bond_atom_site_label_1
_geom_bond_atom_site_label_2
_geom_bond_distance
_geom_bond_site_symmetry_2
_geom_bond_publ_flag
C1 N1 1.332(3) . ?
C1 C2 1.401(4) . ?
C1 H1 0.9300 . ?
C2 C3 1.366(4) . ?
C2 H2 0.9300 . ?
C3 C4 1.409(4) . ?
C3 H3 0.9300 . ?
C4 N1 1.393(3) . ?
C4 C5 1.405(4) . ?
C5 C6 1.381(4) . ?
C5 C10 1.497(3) . ?
C6 N2 1.402(3) . ?
C6 C7 1.428(4) . ?
C7 C8 1.356(4) . ?
C7 H7 0.9300 . ?
C8 C9 1.406(4) . ?
C8 H8 0.9300 . ?
C9 N2 1.330(3) . ?
C9 H9 0.9300 . ?
C10 C11 1.378(4) . ?
C10 C14 1.387(3) . ?
C11 C12 1.382(3) . ?
C11 H11 0.9300 . ?
C12 N3 1.336(3) . ?
C12 H12 0.9300 . ?
C13 N3 1.331(4) . ?
C13 C14 1.383(4) . ?
C13 H13 0.9300 . ?
C14 H14 0.9300 . ?
C15 C16 1.498(4) . ?
C15 H15A 0.9600 . ?
C15 H15B 0.9600 . ?
C15 H15C 0.9600 . ?
C16 O1 1.255(3) . ?
C16 C17 1.417(4) . ?
C17 C18 1.417(4) . ?
C17 C20 1.431(4) . ?
C18 O2 1.257(3) . ?
C18 C19 1.500(4) . ?
C19 H19A 0.9600 . ?
C19 H19B 0.9600 . ?
C19 H19C 0.9600 . ?
C20 N4 1.148(4) . ?
N1 Cu1 1.955(2) . ?
N2 Cu1 1.962(2) . ?
N3 Cu1 2.376(2) 4_545 ?
O1 Cu1 1.9590(18) . ?
O2 Cu1 1.9705(18) . ?
Cu1 N3 2.376(2) 4 ?
